data_4308486
loop_
_publ_author_name
'Eun Young Choi'
'Young-Uk Kwon'

_publ_section_title
;
Diversification of Hydrothermal Reaction Products Induced by Naphthalene
Molecules
;
_journal_name_full 'Inorganic Chemistry'
_journal_page_first 538
_journal_page_last 545
_journal_paper_doi 10.1021/ic049030j
_journal_volume 44
_journal_year 2005
_chemical_formula_sum 'C28 H18 N2 Ni O12'
_chemical_formula_weight 633.15
_space_group_IT_number 15
_symmetry_cell_setting monoclinic
_symmetry_space_group_name_Hall '-C 2yc'
_symmetry_space_group_name_H-M 'C 1 2/c 1'
_atom_sites_solution_hydrogens geom
_atom_sites_solution_primary direct
_atom_sites_solution_secondary difmap
_audit_creation_method SHELXL-97
_cell_angle_alpha 90.00
_cell_angle_beta 101.699(17)
_cell_angle_gamma 90.00
_cell_formula_units_Z 4
_cell_length_a 10.692(2)
_cell_length_b 11.114(3)
_cell_length_c 21.962(5)
_cell_measurement_temperature 296(2)
_cell_volume 2555.5(10)
_computing_structure_refinement 'SHELXL-97 (Sheldrick, 1997)'
_computing_structure_solution 'SHELXS-97 (Sheldrick, 1990)'
_diffrn_ambient_temperature 296(2)
_diffrn_measured_fraction_theta_full 0.996
_diffrn_measured_fraction_theta_max 0.996
_diffrn_radiation_monochromator graphite
_diffrn_radiation_source 'fine-focus sealed tube'
_diffrn_radiation_type MoK\a
_diffrn_radiation_wavelength 0.71073
_diffrn_reflns_av_R_equivalents 0.0161
_diffrn_reflns_av_sigmaI/netI 0.0170
_diffrn_reflns_limit_h_max 12
_diffrn_reflns_limit_h_min 0
_diffrn_reflns_limit_k_max 13
_diffrn_reflns_limit_k_min 0
_diffrn_reflns_limit_l_max 25
_diffrn_reflns_limit_l_min -26
_diffrn_reflns_number 2376
_diffrn_reflns_theta_full 25.00
_diffrn_reflns_theta_max 25.00
_diffrn_reflns_theta_min 1.89
_exptl_absorpt_coefficient_mu 0.835
_exptl_crystal_density_diffrn 1.646
_exptl_crystal_density_method 'not measured'
_exptl_crystal_F_000 1296
_refine_diff_density_max 0.335
_refine_diff_density_min -0.579
_refine_diff_density_rms 0.101
_refine_ls_extinction_method none
_refine_ls_goodness_of_fit_ref 1.057
_refine_ls_hydrogen_treatment mixed
_refine_ls_matrix_type full
_refine_ls_number_parameters 233
_refine_ls_number_reflns 2247
_refine_ls_number_restraints 0
_refine_ls_restrained_S_all 1.057
_refine_ls_R_factor_all 0.0330
_refine_ls_R_factor_gt 0.0325
_refine_ls_shift/su_max 0.000
_refine_ls_shift/su_mean 0.000
_refine_ls_structure_factor_coef Fsqd
_refine_ls_weighting_details 'calc w=1/[\s^2^(Fo^2^)+(0.0513P)^2^+3.7738P] where P=(Fo^2^+2Fc^2^)/3'
_refine_ls_weighting_scheme calc
_refine_ls_wR_factor_gt 0.0896
_refine_ls_wR_factor_ref 0.0900
_reflns_number_gt 2206
_reflns_number_total 2247
_reflns_threshold_expression >2sigma(I)
_cod_data_source_file ic049030jsi20041203_023703.cif
_cod_data_source_block abs20
_cod_depositor_comments
;
The following automatic conversions were performed:

data name '_atom_site_symetry_multiplicity' was replaced with
'_atom_site_symmetry_multiplicity' as specified in the replacement
file 'data/replacement-values/replacement_tags.lst'.

Automatic conversion script
Id: cif_correct_tags 9268 2022-04-12 08:56:07Z antanas 
;
_cod_original_cell_volume 2555.4(10)
_cod_database_code 4308486

loop_
_symmetry_equiv_pos_as_xyz
'x, y, z'
'-x, y, -z+1/2'
'x+1/2, y+1/2, z'
'-x+1/2, y+1/2, -z+1/2'
'-x, -y, -z'
'x, -y, z-1/2'
'-x+1/2, -y+1/2, -z'
'x+1/2, -y+1/2, z-1/2'

loop_
_atom_site_label
_atom_site_type_symbol
_atom_site_fract_x
_atom_site_fract_y
_atom_site_fract_z
_atom_site_U_iso_or_equiv
_atom_site_adp_type
_atom_site_occupancy
_atom_site_symmetry_multiplicity
_atom_site_calc_flag
_atom_site_refinement_flags
_atom_site_disorder_assembly
_atom_site_disorder_group
Ni1 Ni 0.5000 0.31876(3) 0.7500 0.01916(14) Uani 1 2 d S . .
N1 N 0.5000 0.5025(2) 0.7500 0.0239(5) Uani 1 2 d S . .
N2 N 0.5000 0.1369(2) 0.7500 0.0233(5) Uani 1 2 d S . .
O1 O 0.42057(14) 0.31857(12) 0.65176(7) 0.0256(3) Uani 1 1 d . . .
O2 O 0.37445(13) 0.32204(12) 0.81066(7) 0.0252(3) Uani 1 1 d . . .
O3 O 0.6117(2) 0.3515(3) 1.13706(9) 0.0673(6) Uani 1 1 d . . .
O4 O 0.7021(2) 0.2439(3) 1.07341(9) 0.0687(7) Uani 1 1 d . . .
O5 O 0.08755(17) 0.4690(2) 0.94532(9) 0.0569(6) Uani 1 1 d . . .
O6 O 0.14854(19) 0.4531(2) 1.04781(9) 0.0503(5) Uani 1 1 d . . .
C1 C 0.46562(19) 0.32550(16) 0.85647(10) 0.0228(4) Uani 1 1 d . . .
C2 C 0.43869(19) 0.34123(19) 0.92003(10) 0.0257(4) Uani 1 1 d . . .
C3 C 0.5320(2) 0.31744(19) 0.97203(10) 0.0292(5) Uani 1 1 d . . .
C4 C 0.5085(2) 0.3355(2) 1.03108(10) 0.0311(5) Uani 1 1 d . . .
C5 C 0.3910(2) 0.3784(2) 1.03835(10) 0.0320(5) Uani 1 1 d . . .
C6 C 0.29638(19) 0.40043(19) 0.98625(10) 0.0288(5) Uani 1 1 d . . .
C7 C 0.3201(2) 0.38180(19) 0.92723(10) 0.0275(4) Uani 1 1 d . . .
C8 C 0.6106(2) 0.3121(2) 1.08677(11) 0.0378(6) Uani 1 1 d . . .
C9 C 0.1685(2) 0.4446(2) 0.99277(11) 0.0343(5) Uani 1 1 d . . .
C10 C 0.3918(2) 0.07482(19) 0.73613(11) 0.0310(5) Uani 1 1 d . . .
C11 C 0.3879(2) -0.04856(19) 0.73621(12) 0.0330(5) Uani 1 1 d . . .
C12 C 0.5000 0.8861(2) 0.7500 0.0249(6) Uani 1 2 d S . .
C13 C 0.5000 0.7534(2) 0.7500 0.0232(6) Uani 1 2 d S . .
C14 C 0.3994(2) 0.68845(18) 0.71565(11) 0.0272(5) Uani 1 1 d . . .
C15 C 0.40375(19) 0.56529(19) 0.71660(10) 0.0270(4) Uani 1 1 d . . .
H15 H 0.336(2) 0.520(2) 0.6901(12) 0.038(7) Uiso 1 1 d . . .
H7 H 0.260(2) 0.398(2) 0.8931(12) 0.032(6) Uiso 1 1 d . . .
H14 H 0.329(2) 0.726(2) 0.6905(12) 0.034(6) Uiso 1 1 d . . .
H10 H 0.317(3) 0.122(2) 0.7277(11) 0.036(6) Uiso 1 1 d . . .
H11 H 0.312(3) -0.090(3) 0.7285(13) 0.049(8) Uiso 1 1 d . . .
H5 H 0.377(2) 0.393(2) 1.0798(12) 0.033(6) Uiso 1 1 d . . .
H3 H 0.605(3) 0.286(2) 0.9666(12) 0.038(7) Uiso 1 1 d . . .
HO4 H 0.273(4) 0.272(4) 0.6104(19) 0.093(13) Uiso 1 1 d . . .
HO6 H -0.090(6) 0.522(5) 0.951(3) 0.14(2) Uiso 1 1 d . . .

loop_
_atom_site_aniso_label
_atom_site_aniso_U_11
_atom_site_aniso_U_22
_atom_site_aniso_U_33
_atom_site_aniso_U_23
_atom_site_aniso_U_13
_atom_site_aniso_U_12
Ni1 0.0187(2) 0.0168(2) 0.0221(2) 0.000 0.00456(14) 0.000
N1 0.0256(12) 0.0196(11) 0.0277(12) 0.000 0.0081(10) 0.000
N2 0.0220(11) 0.0193(11) 0.0289(12) 0.000 0.0056(9) 0.000
O1 0.0196(7) 0.0322(8) 0.0253(7) -0.0009(5) 0.0053(6) -0.0027(5)
O2 0.0200(7) 0.0301(8) 0.0250(7) -0.0007(5) 0.0035(6) 0.0021(5)
O3 0.0484(12) 0.1186(19) 0.0335(10) -0.0075(11) 0.0052(9) 0.0189(12)
O4 0.0435(11) 0.122(2) 0.0366(10) -0.0036(11) -0.0009(8) 0.0394(12)
O5 0.0325(9) 0.0928(16) 0.0457(10) 0.0034(10) 0.0088(8) 0.0245(10)
O6 0.0383(10) 0.0737(14) 0.0440(10) -0.0031(9) 0.0204(8) 0.0156(9)
C1 0.0206(10) 0.0208(10) 0.0274(10) 0.0014(7) 0.0058(8) 0.0018(7)
C2 0.0235(10) 0.0281(10) 0.0266(10) -0.0002(8) 0.0077(8) 0.0003(8)
C3 0.0214(11) 0.0379(13) 0.0288(11) 0.0004(8) 0.0064(9) 0.0043(8)
C4 0.0244(11) 0.0397(12) 0.0297(11) 0.0008(9) 0.0066(9) 0.0016(9)
C5 0.0297(11) 0.0406(13) 0.0275(11) -0.0025(9) 0.0103(9) 0.0015(9)
C6 0.0235(10) 0.0314(11) 0.0331(11) -0.0019(8) 0.0094(8) 0.0024(8)
C7 0.0221(10) 0.0313(11) 0.0288(10) -0.0002(8) 0.0046(8) 0.0013(8)
C8 0.0300(12) 0.0588(16) 0.0255(12) 0.0020(10) 0.0074(9) 0.0028(10)
C9 0.0275(11) 0.0403(12) 0.0376(12) -0.0017(10) 0.0122(9) 0.0051(9)
C10 0.0204(10) 0.0244(10) 0.0471(13) -0.0011(9) 0.0043(9) 0.0020(8)
C11 0.0200(10) 0.0241(10) 0.0536(14) -0.0030(9) 0.0042(9) -0.0023(8)
C12 0.0242(14) 0.0189(14) 0.0317(14) 0.000 0.0059(11) 0.000
C13 0.0230(13) 0.0191(13) 0.0286(14) 0.000 0.0078(11) 0.000
C14 0.0228(11) 0.0226(10) 0.0352(11) 0.0013(8) 0.0032(9) 0.0032(7)
C15 0.0235(10) 0.0242(10) 0.0328(11) -0.0021(8) 0.0044(8) -0.0010(8)

loop_
_atom_type_symbol
_atom_type_description
_atom_type_scat_dispersion_real
_atom_type_scat_dispersion_imag
_atom_type_scat_source
C C 0.0033 0.0016 'International Tables Vol C Tables 4.2.6.8 and 6.1.1.4'
H H 0.0000 0.0000 'International Tables Vol C Tables 4.2.6.8 and 6.1.1.4'
N N 0.0061 0.0033 'International Tables Vol C Tables 4.2.6.8 and 6.1.1.4'
O O 0.0106 0.0060 'International Tables Vol C Tables 4.2.6.8 and 6.1.1.4'
Ni Ni 0.3393 1.1124 'International Tables Vol C Tables 4.2.6.8 and 6.1.1.4'

loop_
_geom_angle_atom_site_label_1
_geom_angle_atom_site_label_2
_geom_angle_atom_site_label_3
_geom_angle
_geom_angle_site_symmetry_1
_geom_angle_site_symmetry_3
_geom_angle_publ_flag
N2 Ni1 N1 180.000(1) . . ?
N2 Ni1 O2 91.01(4) . 2_656 ?
N1 Ni1 O2 88.99(4) . 2_656 ?
N2 Ni1 O2 91.01(4) . . ?
N1 Ni1 O2 88.99(4) . . ?
O2 Ni1 O2 177.98(7) 2_656 . ?
N2 Ni1 O1 89.95(4) . . ?
N1 Ni1 O1 90.05(4) . . ?
O2 Ni1 O1 62.06(6) 2_656 . ?
O2 Ni1 O1 117.94(6) . . ?
N2 Ni1 O1 89.95(4) . 2_656 ?
N1 Ni1 O1 90.05(4) . 2_656 ?
O2 Ni1 O1 117.94(6) 2_656 2_656 ?
O2 Ni1 O1 62.06(6) . 2_656 ?
O1 Ni1 O1 179.89(7) . 2_656 ?
N2 Ni1 C1 91.76(4) . . ?
N1 Ni1 C1 88.24(4) . . ?
O2 Ni1 C1 149.04(6) 2_656 . ?
O2 Ni1 C1 30.84(6) . . ?
O1 Ni1 C1 148.74(6) . . ?
O1 Ni1 C1 31.26(6) 2_656 . ?
N2 Ni1 C1 91.76(4) . 2_656 ?
N1 Ni1 C1 88.24(4) . 2_656 ?
O2 Ni1 C1 30.84(6) 2_656 2_656 ?
O2 Ni1 C1 149.04(6) . 2_656 ?
O1 Ni1 C1 31.26(6) . 2_656 ?
O1 Ni1 C1 148.74(6) 2_656 2_656 ?
C1 Ni1 C1 176.48(8) . 2_656 ?
C15 N1 C15 116.9(2) . 2_656 ?
C15 N1 Ni1 121.55(12) . . ?
C15 N1 Ni1 121.55(12) 2_656 . ?
C10 N2 C10 117.4(3) . 2_656 ?
C10 N2 Ni1 121.28(13) . . ?
C10 N2 Ni1 121.28(13) 2_656 . ?
C1 O1 Ni1 87.01(12) 2_656 . ?
C1 O2 Ni1 90.97(12) . . ?
O2 C1 O1 119.80(19) . 2_656 ?
O2 C1 C2 119.29(18) . . ?
O1 C1 C2 120.88(19) 2_656 . ?
O2 C1 Ni1 58.19(10) . . ?
O1 C1 Ni1 61.73(11) 2_656 . ?
C2 C1 Ni1 174.45(14) . . ?
C3 C2 C7 119.5(2) . . ?
C3 C2 C1 120.48(19) . . ?
C7 C2 C1 120.00(19) . . ?
C2 C3 C4 120.6(2) . . ?
C5 C4 C3 120.0(2) . . ?
C5 C4 C8 119.8(2) . . ?
C3 C4 C8 120.1(2) . . ?
C4 C5 C6 119.6(2) . . ?
C7 C6 C5 120.28(19) . . ?
C7 C6 C9 119.05(19) . . ?
C5 C6 C9 120.67(19) . . ?
C2 C7 C6 120.0(2) . . ?
O3 C8 O4 123.5(2) . . ?
O3 C8 C4 124.6(2) . . ?
O4 C8 C4 111.8(2) . . ?
O5 C9 O6 123.9(2) . . ?
O5 C9 C6 119.3(2) . . ?
O6 C9 C6 116.8(2) . . ?
N2 C10 C11 123.0(2) . . ?
C10 C11 C12 120.0(2) . 1_545 ?
C11 C12 C11 116.6(3) 1_565 2_666 ?
C11 C12 C13 121.70(13) 1_565 . ?
C11 C12 C13 121.70(13) 2_666 . ?
C14 C13 C14 117.2(3) . 2_656 ?
C14 C13 C12 121.41(13) . . ?
C14 C13 C12 121.41(13) 2_656 . ?
C15 C14 C13 119.5(2) . . ?
N1 C15 C14 123.5(2) . . ?

loop_
_geom_bond_atom_site_label_1
_geom_bond_atom_site_label_2
_geom_bond_distance
_geom_bond_site_symmetry_2
_geom_bond_publ_flag
Ni1 N2 2.021(2) . ?
Ni1 N1 2.042(2) . ?
Ni1 O2 2.0743(15) 2_656 ?
Ni1 O2 2.0743(15) . ?
Ni1 O1 2.1523(15) . ?
Ni1 O1 2.1523(15) 2_656 ?
Ni1 C1 2.441(2) . ?
Ni1 C1 2.441(2) 2_656 ?
N1 C15 1.333(2) . ?
N1 C15 1.333(2) 2_656 ?
N2 C10 1.328(2) . ?
N2 C10 1.328(2) 2_656 ?
O1 C1 1.268(3) 2_656 ?
O2 C1 1.251(3) . ?
O3 C8 1.186(3) . ?
O4 C8 1.317(3) . ?
O5 C9 1.242(3) . ?
O6 C9 1.273(3) . ?
C1 O1 1.268(3) 2_656 ?
C1 C2 1.492(3) . ?
C2 C3 1.381(3) . ?
C2 C7 1.385(3) . ?
C3 C4 1.385(3) . ?
C4 C5 1.383(3) . ?
C4 C8 1.488(3) . ?
C5 C6 1.387(3) . ?
C6 C7 1.386(3) . ?
C6 C9 1.487(3) . ?
C10 C11 1.372(3) . ?
C11 C12 1.381(3) 1_545 ?
C12 C11 1.381(3) 1_565 ?
C12 C11 1.381(3) 2_666 ?
C12 C13 1.475(4) . ?
C13 C14 1.385(3) . ?
C13 C14 1.385(3) 2_656 ?
C14 C15 1.370(3) . ?
